data_4117469
loop_
_publ_author_name
'Sam C. K. Hau'
'Ping-Shing Cheng'
'Thomas C. W. Mak'

_publ_section_title
;
 Enlargement of Globular Silver Alkynide Cluster via Core Transformation
;
_journal_name_full 'Journal of the American Chemical Society'
_journal_page_first 2922
_journal_page_last 2925
_journal_paper_doi 10.1021/ja211438q
_journal_volume 134
_journal_year 2012
_chemical_formula_sum 'C60 H84 Ag14 Cl N O3'
_chemical_formula_weight 2412.91
_chemical_name_systematic
; 
 ? 
;
_space_group_IT_number 148
_symmetry_cell_setting hexagonal
_symmetry_space_group_name_Hall '-R 3'
_symmetry_space_group_name_H-M 'R -3 :H'
_atom_sites_solution_hydrogens geom
_atom_sites_solution_primary direct
_atom_sites_solution_secondary difmap
_audit_creation_method SHELXL-97
_cell_angle_alpha 90.00
_cell_angle_beta 90.00
_cell_angle_gamma 120.00
_cell_formula_units_Z 3
_cell_length_a 21.4318(9)
_cell_length_b 21.4318(9)
_cell_length_c 13.7670(6)
_cell_measurement_temperature 173(2)
_cell_volume 5476.3(4)
_computing_cell_refinement SAINT(Bruker,2001)
_computing_data_collection APEX2(Bruker,2003)
_computing_data_reduction APEX2(Bruker,2003)
_computing_molecular_graphics DIAMOND
_computing_publication_material 'SHELXL-97 (Sheldrick, 1997)'
_computing_structure_refinement 'SHELXL-97 (Sheldrick, 1997)'
_computing_structure_solution 'SHELXS-97 (Sheldrick, 1997)'
_diffrn_ambient_temperature 173(2)
_diffrn_measured_fraction_theta_full 1.000
_diffrn_measured_fraction_theta_max 1.000
_diffrn_measurement_device_type 'Bruker APEX II CCD diffractometer'
_diffrn_measurement_method '\f and \w scan'
_diffrn_radiation_monochromator graphite
_diffrn_radiation_source 'fine-focus sealed tube'
_diffrn_radiation_type MoK\a
_diffrn_radiation_wavelength 0.71073
_diffrn_reflns_av_R_equivalents 0.0726
_diffrn_reflns_av_sigmaI/netI 0.0223
_diffrn_reflns_limit_h_max 25
_diffrn_reflns_limit_h_min -25
_diffrn_reflns_limit_k_max 25
_diffrn_reflns_limit_k_min -25
_diffrn_reflns_limit_l_max 16
_diffrn_reflns_limit_l_min -16
_diffrn_reflns_number 36623
_diffrn_reflns_theta_full 25.25
_diffrn_reflns_theta_max 25.25
_diffrn_reflns_theta_min 1.84
_exptl_absorpt_coefficient_mu 3.735
_exptl_absorpt_correction_T_max 0.4004
_exptl_absorpt_correction_T_min 0.3166
_exptl_absorpt_correction_type none
_exptl_crystal_colour colorless
_exptl_crystal_density_diffrn 2.195
_exptl_crystal_description block
_exptl_crystal_F_000 3450
_exptl_crystal_size_max 0.40
_exptl_crystal_size_mid 0.30
_exptl_crystal_size_min 0.30
_refine_diff_density_max 0.730
_refine_diff_density_min -0.807
_refine_diff_density_rms 0.136
_refine_ls_extinction_method none
_refine_ls_goodness_of_fit_ref 1.089
_refine_ls_hydrogen_treatment constr
_refine_ls_matrix_type full
_refine_ls_number_parameters 120
_refine_ls_number_reflns 2209
_refine_ls_number_restraints 6
_refine_ls_restrained_S_all 1.102
_refine_ls_R_factor_all 0.0269
_refine_ls_R_factor_gt 0.0259
_refine_ls_shift/su_max 0.001
_refine_ls_shift/su_mean 0.000
_refine_ls_structure_factor_coef Fsqd
_refine_ls_weighting_details 'calc w=1/[\s^2^(Fo^2^)+(0.0287P)^2^+34.6079P] where P=(Fo^2^+2Fc^2^)/3'
_refine_ls_weighting_scheme calc
_refine_ls_wR_factor_gt 0.0654
_refine_ls_wR_factor_ref 0.0662
_reflns_number_gt 2120
_reflns_number_total 2209
_reflns_threshold_expression >2sigma(I)
_cod_data_source_file ja211438q_si_002_6.cif
_cod_data_source_block 5
_cod_original_sg_symbol_H-M 'R -3'
_cod_database_code 4117469

loop_
_symmetry_equiv_pos_as_xyz
'x, y, z'
'-y, x-y, z'
'-x+y, -x, z'
'x+2/3, y+1/3, z+1/3'
'-y+2/3, x-y+1/3, z+1/3'
'-x+y+2/3, -x+1/3, z+1/3'
'x+1/3, y+2/3, z+2/3'
'-y+1/3, x-y+2/3, z+2/3'
'-x+y+1/3, -x+2/3, z+2/3'
'-x, -y, -z'
'y, -x+y, -z'
'x-y, x, -z'
'-x+2/3, -y+1/3, -z+1/3'
'y+2/3, -x+y+1/3, -z+1/3'
'x-y+2/3, x+1/3, -z+1/3'
'-x+1/3, -y+2/3, -z+2/3'
'y+1/3, -x+y+2/3, -z+2/3'
'x-y+1/3, x+2/3, -z+2/3'

loop_
_atom_site_label
_atom_site_type_symbol
_atom_site_fract_x
_atom_site_fract_y
_atom_site_fract_z
_atom_site_U_iso_or_equiv
_atom_site_adp_type
_atom_site_occupancy
_atom_site_symmetry_multiplicity
_atom_site_calc_flag
_atom_site_refinement_flags
Cl1 Cl 0.0000 0.0000 0.5000 0.0294(4) Uani 1 6 d S
O1 O 0.0218(7) 0.0483(6) 0.0637(9) 0.128(4) Uiso 0.50 1 d P
N1 N 0.0000 0.0000 0.0000 0.083(3) Uani 1 6 d SU
Ag1 Ag 0.149123(17) 0.113227(16) 0.42659(2) 0.03811(11) Uani 1 1 d .
Ag2 Ag 0.100826(15) -0.034456(15) 0.35188(2) 0.03348(11) Uani 1 1 d .
Ag3 Ag 0.0000 0.0000 0.23598(4) 0.03786(14) Uani 1 3 d S
C1 C 0.18981(19) 0.0277(2) 0.4384(3) 0.0334(8) Uani 1 1 d .
C2 C 0.2392(2) 0.0630(2) 0.4912(3) 0.0442(10) Uani 1 1 d .
C3 C 0.3036(3) 0.1071(3) 0.5524(4) 0.0630(14) Uani 1 1 d .
H3A H 0.2873 0.1266 0.6066 0.076 Uiso 1 1 calc R
C4 C 0.3293(4) 0.0611(4) 0.5988(6) 0.101(3) Uani 1 1 d .
H4A H 0.3718 0.0912 0.6389 0.151 Uiso 1 1 calc R
H4B H 0.3422 0.0372 0.5482 0.151 Uiso 1 1 calc R
H4C H 0.2910 0.0246 0.6397 0.151 Uiso 1 1 calc R
C5 C 0.3584(3) 0.1704(4) 0.4974(5) 0.096(2) Uani 1 1 d .
H5A H 0.3362 0.1969 0.4702 0.145 Uiso 1 1 calc R
H5B H 0.3775 0.1541 0.4447 0.145 Uiso 1 1 calc R
H5C H 0.3977 0.2020 0.5411 0.145 Uiso 1 1 calc R
C6 C 0.1053(2) 0.1178(2) 0.2708(3) 0.0361(8) Uani 1 1 d .
C7 C 0.1457(3) 0.1175(2) 0.2116(4) 0.0562(13) Uani 1 1 d .
C8 C 0.1954(4) 0.1216(3) 0.1340(7) 0.111(3) Uani 1 1 d .
H8A H 0.1676 0.1184 0.0741 0.133 Uiso 1 1 calc R
C9 C 0.2583(3) 0.1940(3) 0.1255(5) 0.086(2) Uani 1 1 d .
H9A H 0.2891 0.1948 0.0723 0.129 Uiso 1 1 calc R
H9B H 0.2855 0.2069 0.1864 0.129 Uiso 1 1 calc R
H9C H 0.2422 0.2286 0.1119 0.129 Uiso 1 1 calc R
C10 C 0.2025(4) 0.0599(4) 0.1253(6) 0.100(3) Uani 1 1 d .
H10A H 0.2350 0.0665 0.0713 0.150 Uiso 1 1 calc R
H10B H 0.1551 0.0177 0.1128 0.150 Uiso 1 1 calc R
H10C H 0.2222 0.0527 0.1857 0.150 Uiso 1 1 calc R

loop_
_atom_site_aniso_label
_atom_site_aniso_U_11
_atom_site_aniso_U_22
_atom_site_aniso_U_33
_atom_site_aniso_U_23
_atom_site_aniso_U_13
_atom_site_aniso_U_12
Cl1 0.0284(6) 0.0284(6) 0.0313(10) 0.000 0.000 0.0142(3)
N1 0.115(5) 0.115(5) 0.021(4) 0.000 0.000 0.057(3)
Ag1 0.04180(18) 0.03696(18) 0.03976(19) -0.00106(12) -0.00012(12) 0.02285(14)
Ag2 0.03043(16) 0.03414(17) 0.03340(17) -0.00577(10) -0.00428(10) 0.01430(12)
Ag3 0.03958(19) 0.03958(19) 0.0344(3) 0.000 0.000 0.01979(9)
C1 0.0271(18) 0.0351(19) 0.038(2) -0.0002(15) 0.0007(15) 0.0158(16)
C2 0.036(2) 0.041(2) 0.050(2) -0.0031(18) -0.0048(18) 0.0148(18)
C3 0.037(2) 0.068(3) 0.071(3) -0.020(3) -0.017(2) 0.016(2)
C4 0.077(4) 0.097(5) 0.139(7) -0.036(5) -0.065(5) 0.052(4)
C5 0.047(3) 0.094(5) 0.095(5) -0.009(4) -0.018(3) -0.005(3)
C6 0.039(2) 0.0339(19) 0.0321(19) 0.0047(15) 0.0082(16) 0.0158(17)
C7 0.061(3) 0.039(2) 0.070(3) 0.009(2) 0.033(3) 0.026(2)
C8 0.115(6) 0.067(4) 0.146(7) 0.023(4) 0.100(6) 0.043(4)
C9 0.067(4) 0.074(4) 0.106(5) 0.015(4) 0.049(4) 0.027(3)
C10 0.096(5) 0.081(4) 0.128(6) -0.010(4) 0.058(5) 0.047(4)

loop_
_atom_type_symbol
_atom_type_description
_atom_type_scat_dispersion_real
_atom_type_scat_dispersion_imag
_atom_type_scat_source
C C 0.0033 0.0016 'International Tables Vol C Tables 4.2.6.8 and 6.1.1.4'
H H 0.0000 0.0000 'International Tables Vol C Tables 4.2.6.8 and 6.1.1.4'
Ag Ag -0.8971 1.1015 'International Tables Vol C Tables 4.2.6.8 and 6.1.1.4'
Cl Cl 0.1484 0.1585 'International Tables Vol C Tables 4.2.6.8 and 6.1.1.4'
O O 0.0106 0.0060 'International Tables Vol C Tables 4.2.6.8 and 6.1.1.4'
N N 0.0061 0.0033 'International Tables Vol C Tables 4.2.6.8 and 6.1.1.4'

loop_
_geom_angle_atom_site_label_1
_geom_angle_atom_site_label_2
_geom_angle_atom_site_label_3
_geom_angle
_geom_angle_site_symmetry_1
_geom_angle_site_symmetry_3
N1 O1 O1 51.7(4) . 2
N1 O1 O1 51.7(4) . 3
O1 O1 O1 59.999(2) 2 3
N1 O1 Ag3 113.6(7) . .
O1 O1 Ag3 72.2(2) 2 .
O1 O1 Ag3 72.2(2) 3 .
O1 N1 O1 76.5(9) 10 11
O1 N1 O1 103.5(9) 10 2
O1 N1 O1 180(2) 11 2
O1 N1 O1 179.997(3) 10 .
O1 N1 O1 103.5(9) 11 .
O1 N1 O1 76.5(9) 2 .
O1 N1 O1 76.5(9) 10 12
O1 N1 O1 76.5(9) 11 12
O1 N1 O1 103.5(9) 2 12
O1 N1 O1 103.5(9) . 12
O1 N1 O1 103.5(9) 10 3
O1 N1 O1 103.5(9) 11 3
O1 N1 O1 76.5(9) 2 3
O1 N1 O1 76.5(9) . 3
O1 N1 O1 180.0(12) 12 3
C6 Ag1 C1 113.38(13) . .
C6 Ag1 C1 125.95(13) . 12_556
C1 Ag1 C1 120.54(6) . 12_556
C6 Ag1 C2 103.31(13) . 12_556
C1 Ag1 C2 139.02(13) . 12_556
C1 Ag1 C2 26.07(13) 12_556 12_556
C6 Ag1 Ag2 44.60(9) . 2
C1 Ag1 Ag2 143.83(9) . 2
C1 Ag1 Ag2 88.91(9) 12_556 2
C2 Ag1 Ag2 76.34(9) 12_556 2
C6 Ag1 Ag2 78.23(9) . .
C1 Ag1 Ag2 43.68(9) . .
C1 Ag1 Ag2 148.57(9) 12_556 .
C2 Ag1 Ag2 172.19(9) 12_556 .
Ag2 Ag1 Ag2 100.222(14) 2 .
C6 Ag1 Ag2 152.17(9) . 12_556
C1 Ag1 Ag2 85.57(9) . 12_556
C1 Ag1 Ag2 42.43(9) 12_556 12_556
C2 Ag1 Ag2 68.50(9) 12_556 12_556
Ag2 Ag1 Ag2 108.225(12) 2 12_556
Ag2 Ag1 Ag2 106.529(13) . 12_556
C6 Ag2 C1 174.28(15) 3 .
C6 Ag2 Ag1 53.43(11) 3 3
C1 Ag2 Ag1 123.66(10) . 3
C6 Ag2 Ag1 132.21(11) 3 .
C1 Ag2 Ag1 53.03(10) . .
Ag1 Ag2 Ag1 116.307(15) 3 .
C6 Ag2 Ag3 52.89(11) 3 .
C1 Ag2 Ag3 132.75(10) . .
Ag1 Ag2 Ag3 81.591(10) 3 .
Ag1 Ag2 Ag3 80.541(10) . .
C6 Ag2 Ag1 125.66(11) 3 11_556
C1 Ag2 Ag1 51.50(10) . 11_556
Ag1 Ag2 Ag1 72.279(10) 3 11_556
Ag1 Ag2 Ag1 71.401(9) . 11_556
Ag3 Ag2 Ag1 126.667(14) . 11_556
C6 Ag3 C6 116.27(6) . 2
C6 Ag3 C6 116.26(6) . 3
C6 Ag3 C6 116.26(6) 2 3
C6 Ag3 O1 82.9(3) . .
C6 Ag3 O1 101.4(3) 2 .
C6 Ag3 O1 118.5(3) 3 .
C6 Ag3 O1 118.5(3) . 2
C6 Ag3 O1 82.9(3) 2 2
C6 Ag3 O1 101.4(3) 3 2
O1 Ag3 O1 35.7(4) . 2
C6 Ag3 O1 101.4(3) . 3
C6 Ag3 O1 118.5(3) 2 3
C6 Ag3 O1 82.9(3) 3 3
O1 Ag3 O1 35.7(4) . 3
O1 Ag3 O1 35.7(4) 2 3
C6 Ag3 Ag2 75.41(9) . .
C6 Ag3 Ag2 133.28(9) 2 .
C6 Ag3 Ag2 42.26(9) 3 .
O1 Ag3 Ag2 125.3(3) . .
O1 Ag3 Ag2 133.8(3) 2 .
O1 Ag3 Ag2 101.1(3) 3 .
C6 Ag3 Ag2 42.26(9) . 2
C6 Ag3 Ag2 75.41(9) 2 2
C6 Ag3 Ag2 133.28(9) 3 2
O1 Ag3 Ag2 101.1(3) . 2
O1 Ag3 Ag2 125.3(3) 2 2
O1 Ag3 Ag2 133.8(3) 3 2
Ag2 Ag3 Ag2 95.269(13) . 2
C6 Ag3 Ag2 133.28(9) . 3
C6 Ag3 Ag2 42.26(9) 2 3
C6 Ag3 Ag2 75.41(9) 3 3
O1 Ag3 Ag2 133.8(3) . 3
O1 Ag3 Ag2 101.1(3) 2 3
O1 Ag3 Ag2 125.3(3) 3 3
Ag2 Ag3 Ag2 95.270(13) . 3
Ag2 Ag3 Ag2 95.269(13) 2 3
C2 C1 Ag2 177.4(4) . .
C2 C1 Ag1 96.0(3) . .
Ag2 C1 Ag1 83.29(12) . .
C2 C1 Ag1 91.5(3) . 11_556
Ag2 C1 Ag1 86.08(13) . 11_556
Ag1 C1 Ag1 94.58(13) . 11_556
C1 C2 C3 176.7(5) . .
C1 C2 Ag1 62.5(3) . 11_556
C3 C2 Ag1 120.4(3) . 11_556
C5 C3 C2 110.6(5) . .
C5 C3 C4 115.9(6) . .
C2 C3 C4 110.8(5) . .
C5 C3 H3A 106.3 . .
C2 C3 H3A 106.3 . .
C4 C3 H3A 106.3 . .
C3 C4 H4A 109.5 . .
C3 C4 H4B 109.5 . .
H4A C4 H4B 109.5 . .
C3 C4 H4C 109.5 . .
H4A C4 H4C 109.5 . .
H4B C4 H4C 109.5 . .
C3 C5 H5A 109.5 . .
C3 C5 H5B 109.5 . .
H5A C5 H5B 109.5 . .
C3 C5 H5C 109.5 . .
H5A C5 H5C 109.5 . .
H5B C5 H5C 109.5 . .
C7 C6 Ag2 166.7(4) . 2
C7 C6 Ag1 108.4(4) . .
Ag2 C6 Ag1 81.97(13) 2 .
C7 C6 Ag3 99.1(3) . .
Ag2 C6 Ag3 84.86(13) 2 .
Ag1 C6 Ag3 108.41(14) . .
C6 C7 C8 175.5(6) . .
C10 C8 C9 120.9(7) . .
C10 C8 C7 114.7(5) . .
C9 C8 C7 112.0(5) . .
C10 C8 H8A 101.9 . .
C9 C8 H8A 101.9 . .
C7 C8 H8A 101.9 . .
C8 C9 H9A 109.5 . .
C8 C9 H9B 109.5 . .
H9A C9 H9B 109.5 . .
C8 C9 H9C 109.5 . .
H9A C9 H9C 109.5 . .
H9B C9 H9C 109.5 . .
C8 C10 H10A 109.5 . .
C8 C10 H10B 109.5 . .
H10A C10 H10B 109.5 . .
C8 C10 H10C 109.5 . .
H10A C10 H10C 109.5 . .
H10B C10 H10C 109.5 . .

loop_
_geom_bond_atom_site_label_1
_geom_bond_atom_site_label_2
_geom_bond_distance
_geom_bond_site_symmetry_2
O1 N1 1.255(12) .
O1 O1 1.55(2) 2
O1 O1 1.55(2) 3
O1 Ag3 2.535(13) .
N1 O1 1.255(12) 10
N1 O1 1.255(12) 11
N1 O1 1.255(12) 2
N1 O1 1.255(12) 12
N1 O1 1.255(12) 3
Ag1 C6 2.362(4) .
Ag1 C1 2.396(4) .
Ag1 C1 2.403(4) 12_556
Ag1 C2 2.709(4) 12_556
Ag1 Ag2 2.9124(4) 2
Ag1 Ag2 2.9784(4) .
Ag1 Ag2 3.0628(4) 12_556
Ag2 C6 2.065(4) 3
Ag2 C1 2.071(4) .
Ag2 Ag1 2.9124(4) 3
Ag2 Ag3 3.0588(4) .
Ag2 Ag1 3.0628(4) 11_556
Ag3 C6 2.449(4) .
Ag3 C6 2.449(4) 2
Ag3 C6 2.449(4) 3
Ag3 O1 2.535(13) 2
Ag3 O1 2.535(13) 3
Ag3 Ag2 3.0589(4) 2
Ag3 Ag2 3.0589(4) 3
C1 C2 1.191(6) .
C1 Ag1 2.403(4) 11_556
C2 C3 1.486(6) .
C2 Ag1 2.709(4) 11_556
C3 C5 1.483(8) .
C3 C4 1.492(9) .
C3 H3A 1.0000 .
C4 H4A 0.9800 .
C4 H4B 0.9800 .
C4 H4C 0.9800 .
C5 H5A 0.9800 .
C5 H5B 0.9800 .
C5 H5C 0.9800 .
C6 C7 1.191(6) .
C6 Ag2 2.065(4) 2
C7 C8 1.480(7) .
C8 C10 1.407(9) .
C8 C9 1.465(9) .
C8 H8A 1.0000 .
C9 H9A 0.9800 .
C9 H9B 0.9800 .
C9 H9C 0.9800 .
C10 H10A 0.9800 .
C10 H10B 0.9800 .
C10 H10C 0.9800 .

loop_
_geom_torsion_atom_site_label_1
_geom_torsion_atom_site_label_2
_geom_torsion_atom_site_label_3
_geom_torsion_atom_site_label_4
_geom_torsion
_geom_torsion_site_symmetry_1
_geom_torsion_site_symmetry_4
O1 O1 N1 O1 58.5(10) 2 10
O1 O1 N1 O1 137.5(11) 3 10
Ag3 O1 N1 O1 98.0(10) . 10
O1 O1 N1 O1 180.0 2 11
O1 O1 N1 O1 -100.9(6) 3 11
Ag3 O1 N1 O1 -140.5(3) . 11
O1 O1 N1 O1 79.1(6) 3 2
Ag3 O1 N1 O1 39.5(3) . 2
O1 O1 N1 O1 100.9(6) 2 12
O1 O1 N1 O1 180.0 3 12
Ag3 O1 N1 O1 140.5(3) . 12
O1 O1 N1 O1 -79.1(6) 2 3
Ag3 O1 N1 O1 -39.5(3) . 3
C6 Ag1 Ag2 C6 -39.37(19) . 3
C1 Ag1 Ag2 C6 177.0(2) . 3
C1 Ag1 Ag2 C6 104.6(2) 12_556 3
C2 Ag1 Ag2 C6 62.9(7) 12_556 3
Ag2 Ag1 Ag2 C6 -0.32(15) 2 3
Ag2 Ag1 Ag2 C6 112.33(15) 12_556 3
C6 Ag1 Ag2 C1 143.61(16) . .
C1 Ag1 Ag2 C1 -72.4(2) 12_556 .
C2 Ag1 Ag2 C1 -114.2(7) 12_556 .
Ag2 Ag1 Ag2 C1 -177.33(13) 2 .
Ag2 Ag1 Ag2 C1 -64.69(13) 12_556 .
C6 Ag1 Ag2 Ag1 -102.70(9) . 3
C1 Ag1 Ag2 Ag1 113.69(13) . 3
C1 Ag1 Ag2 Ag1 41.30(17) 12_556 3
C2 Ag1 Ag2 Ag1 -0.5(7) 12_556 3
Ag2 Ag1 Ag2 Ag1 -63.648(19) 2 3
Ag2 Ag1 Ag2 Ag1 48.996(19) 12_556 3
C6 Ag1 Ag2 Ag3 -27.04(9) . .
C1 Ag1 Ag2 Ag3 -170.66(13) . .
C1 Ag1 Ag2 Ag3 116.96(17) 12_556 .
C2 Ag1 Ag2 Ag3 75.2(7) 12_556 .
Ag2 Ag1 Ag2 Ag3 12.007(14) 2 .
Ag2 Ag1 Ag2 Ag3 124.651(13) 12_556 .
C6 Ag1 Ag2 Ag1 -161.06(9) . 11_556
C1 Ag1 Ag2 Ag1 55.33(13) . 11_556
C1 Ag1 Ag2 Ag1 -17.05(17) 12_556 11_556
C2 Ag1 Ag2 Ag1 -58.8(7) 12_556 11_556
Ag2 Ag1 Ag2 Ag1 -122.005(10) 2 11_556
Ag2 Ag1 Ag2 Ag1 -9.361(14) 12_556 11_556
N1 O1 Ag3 C6 152.6(9) . .
O1 O1 Ag3 C6 -175.7(9) 2 .
O1 O1 Ag3 C6 121.0(9) 3 .
N1 O1 Ag3 C6 -91.9(9) . 2
O1 O1 Ag3 C6 -60.2(9) 2 2
O1 O1 Ag3 C6 -123.6(9) 3 2
N1 O1 Ag3 C6 36.6(10) . 3
O1 O1 Ag3 C6 68.3(10) 2 3
O1 O1 Ag3 C6 4.9(10) 3 3
N1 O1 Ag3 O1 -31.68(5) . 2
O1 O1 Ag3 O1 -63.37(9) 3 2
N1 O1 Ag3 O1 31.69(4) . 3
O1 O1 Ag3 O1 63.37(9) 2 3
N1 O1 Ag3 Ag2 86.2(9) . .
O1 O1 Ag3 Ag2 117.9(9) 2 .
O1 O1 Ag3 Ag2 54.5(9) 3 .
N1 O1 Ag3 Ag2 -169.1(8) . 2
O1 O1 Ag3 Ag2 -137.4(8) 2 2
O1 O1 Ag3 Ag2 159.2(8) 3 2
N1 O1 Ag3 Ag2 -60.5(10) . 3
O1 O1 Ag3 Ag2 -28.8(10) 2 3
O1 O1 Ag3 Ag2 -92.2(10) 3 3
C6 Ag2 Ag3 C6 -165.10(19) 3 .
C1 Ag2 Ag3 C6 16.16(17) . .
Ag1 Ag2 Ag3 C6 144.94(9) 3 .
Ag1 Ag2 Ag3 C6 26.34(9) . .
Ag1 Ag2 Ag3 C6 84.52(9) 11_556 .
C6 Ag2 Ag3 C6 82.38(7) 3 2
C1 Ag2 Ag3 C6 -96.36(19) . 2
Ag1 Ag2 Ag3 C6 32.42(13) 3 2
Ag1 Ag2 Ag3 C6 -86.19(13) . 2
Ag1 Ag2 Ag3 C6 -28.00(13) 11_556 2
C1 Ag2 Ag3 C6 -178.74(19) . 3
Ag1 Ag2 Ag3 C6 -49.96(13) 3 3
Ag1 Ag2 Ag3 C6 -168.56(13) . 3
Ag1 Ag2 Ag3 C6 -110.38(14) 11_556 3
C6 Ag2 Ag3 O1 -95.1(4) 3 .
C1 Ag2 Ag3 O1 86.2(4) . .
Ag1 Ag2 Ag3 O1 -145.0(3) 3 .
Ag1 Ag2 Ag3 O1 96.4(3) . .
Ag1 Ag2 Ag3 O1 154.6(3) 11_556 .
C6 Ag2 Ag3 O1 -49.5(4) 3 2
C1 Ag2 Ag3 O1 131.8(4) . 2
Ag1 Ag2 Ag3 O1 -99.4(4) 3 2
Ag1 Ag2 Ag3 O1 142.0(4) . 2
Ag1 Ag2 Ag3 O1 -159.8(4) 11_556 2
C6 Ag2 Ag3 O1 -66.1(4) 3 3
C1 Ag2 Ag3 O1 115.1(4) . 3
Ag1 Ag2 Ag3 O1 -116.1(3) 3 3
Ag1 Ag2 Ag3 O1 125.3(3) . 3
Ag1 Ag2 Ag3 O1 -176.5(3) 11_556 3
C6 Ag2 Ag3 Ag2 157.27(13) 3 2
C1 Ag2 Ag3 Ag2 -21.46(14) . 2
Ag1 Ag2 Ag3 Ag2 107.318(10) 3 2
Ag1 Ag2 Ag3 Ag2 -11.289(12) . 2
Ag1 Ag2 Ag3 Ag2 46.899(13) 11_556 2
C6 Ag2 Ag3 Ag2 61.47(13) 3 3
C1 Ag2 Ag3 Ag2 -117.27(14) . 3
Ag1 Ag2 Ag3 Ag2 11.515(12) 3 3
Ag1 Ag2 Ag3 Ag2 -107.093(10) . 3
Ag1 Ag2 Ag3 Ag2 -48.905(12) 11_556 3
C6 Ag2 C1 C2 -83(8) 3 .
Ag1 Ag2 C1 C2 -25(8) 3 .
Ag1 Ag2 C1 C2 74(8) . .
Ag3 Ag2 C1 C2 87(8) . .
Ag1 Ag2 C1 C2 -21(8) 11_556 .
C6 Ag2 C1 Ag1 -157.2(14) 3 .
Ag1 Ag2 C1 Ag1 -99.51(10) 3 .
Ag3 Ag2 C1 Ag1 12.60(17) . .
Ag1 Ag2 C1 Ag1 -95.09(12) 11_556 .
C6 Ag2 C1 Ag1 -62.2(15) 3 11_556
Ag1 Ag2 C1 Ag1 -4.42(15) 3 11_556
Ag1 Ag2 C1 Ag1 95.09(12) . 11_556
Ag3 Ag2 C1 Ag1 107.68(11) . 11_556
C6 Ag1 C1 C2 143.3(3) . .
C1 Ag1 C1 C2 -32.7(3) 12_556 .
C2 Ag1 C1 C2 -8.4(4) 12_556 .
Ag2 Ag1 C1 C2 -173.0(2) 2 .
Ag2 Ag1 C1 C2 -177.5(4) . .
Ag2 Ag1 C1 C2 -57.8(3) 12_556 .
C6 Ag1 C1 Ag2 -39.25(16) . .
C1 Ag1 C1 Ag2 144.76(13) 12_556 .
C2 Ag1 C1 Ag2 169.10(14) 12_556 .
Ag2 Ag1 C1 Ag2 4.4(2) 2 .
Ag2 Ag1 C1 Ag2 119.63(10) 12_556 .
C6 Ag1 C1 Ag1 -124.75(13) . 11_556
C1 Ag1 C1 Ag1 59.3(2) 12_556 11_556
C2 Ag1 C1 Ag1 83.6(2) 12_556 11_556
Ag2 Ag1 C1 Ag1 -81.05(17) 2 11_556
Ag2 Ag1 C1 Ag1 -85.50(12) . 11_556
Ag2 Ag1 C1 Ag1 34.13(9) 12_556 11_556
Ag2 C1 C2 C3 170(6) . .
Ag1 C1 C2 C3 -116(9) . .
Ag1 C1 C2 C3 149(9) 11_556 .
Ag2 C1 C2 Ag1 21(8) . 11_556
Ag1 C1 C2 Ag1 94.76(15) . 11_556
C1 C2 C3 C5 48(9) . .
Ag1 C2 C3 C5 -163.6(4) 11_556 .
C1 C2 C3 C4 -82(9) . .
Ag1 C2 C3 C4 66.4(6) 11_556 .
C1 Ag1 C6 C7 -44.0(4) . .
C1 Ag1 C6 C7 131.7(3) 12_556 .
C2 Ag1 C6 C7 117.3(3) 12_556 .
Ag2 Ag1 C6 C7 171.5(4) 2 .
Ag2 Ag1 C6 C7 -70.5(3) . .
Ag2 Ag1 C6 C7 -173.7(2) 12_556 .
C1 Ag1 C6 Ag2 144.50(12) . 2
C1 Ag1 C6 Ag2 -39.76(18) 12_556 2
C2 Ag1 C6 Ag2 -54.16(14) 12_556 2
Ag2 Ag1 C6 Ag2 118.00(10) . 2
Ag2 Ag1 C6 Ag2 14.8(3) 12_556 2
C1 Ag1 C6 Ag3 62.69(18) . .
C1 Ag1 C6 Ag3 -121.57(15) 12_556 .
C2 Ag1 C6 Ag3 -135.97(15) 12_556 .
Ag2 Ag1 C6 Ag3 -81.81(14) 2 .
Ag2 Ag1 C6 Ag3 36.18(11) . .
Ag2 Ag1 C6 Ag3 -67.0(3) 12_556 .
C6 Ag3 C6 C7 -151.1(3) 2 .
C6 Ag3 C6 C7 66.3(4) 3 .
O1 Ag3 C6 C7 -51.9(5) . .
O1 Ag3 C6 C7 -54.8(5) 2 .
O1 Ag3 C6 C7 -21.2(5) 3 .
Ag2 Ag3 C6 C7 77.5(3) . .
Ag2 Ag3 C6 C7 -167.2(4) 2 .
Ag2 Ag3 C6 C7 160.9(3) 3 .
C6 Ag3 C6 Ag2 16.1(2) 2 2
C6 Ag3 C6 Ag2 -126.43(7) 3 2
O1 Ag3 C6 Ag2 115.3(3) . 2
O1 Ag3 C6 Ag2 112.4(4) 2 2
O1 Ag3 C6 Ag2 146.0(3) 3 2
Ag2 Ag3 C6 Ag2 -115.31(11) . 2
Ag2 Ag3 C6 Ag2 -31.90(18) 3 2
C6 Ag3 C6 Ag1 95.86(13) 2 .
C6 Ag3 C6 Ag1 -46.7(2) 3 .
O1 Ag3 C6 Ag1 -164.9(3) . .
O1 Ag3 C6 Ag1 -167.8(4) 2 .
O1 Ag3 C6 Ag1 -134.3(3) 3 .
Ag2 Ag3 C6 Ag1 -35.56(11) . .
Ag2 Ag3 C6 Ag1 79.75(14) 2 .
Ag2 Ag3 C6 Ag1 47.9(2) 3 .
Ag2 C6 C7 C8 3(10) 2 .
Ag1 C6 C7 C8 -137(9) . .
Ag3 C6 C7 C8 110(9) . .
C6 C7 C8 C10 -158(8) . .
C6 C7 C8 C9 59(9) . .
